data_7208006
loop_
_publ_author_name
'Cui, Guang-Hua'
'He, Cui-Hong'
'Jiao, Cui-Huan'
'Geng, Jian-Chen'
'Blatov, Vladislav A.'

_publ_section_title
;
 Two metal--organic frameworks with unique high-connected binodal network
 topologies: synthesis, structures, and catalytic properties
;
_journal_issue 12
_journal_name_full CrystEngComm
_journal_page_first 4210
_journal_paper_doi 10.1039/c2ce25264c
_journal_volume 14
_journal_year 2012
_chemical_formula_sum 'C32 H26 Cd5 N6 O22'
_chemical_formula_weight 1408.59
_chemical_name_systematic
;
?
;
_space_group_IT_number 2
_symmetry_cell_setting triclinic
_symmetry_space_group_name_Hall '-P 1'
_symmetry_space_group_name_H-M 'P -1'
_atom_sites_solution_hydrogens geom
_atom_sites_solution_primary direct
_atom_sites_solution_secondary difmap
_audit_creation_method SHELXL-97
_cell_angle_alpha 90.2620(10)
_cell_angle_beta 103.3540(10)
_cell_angle_gamma 103.3080(10)
_cell_formula_units_Z 1
_cell_length_a 7.4527(4)
_cell_length_b 11.7415(6)
_cell_length_c 12.1560(6)
_cell_measurement_temperature 296(2)
_cell_volume 1005.29(9)
_computing_cell_refinement 'SAINT (Bruker, 1999)'
_computing_data_collection 'SMART (Bruker, 1998)'
_computing_data_reduction SAINT
_computing_molecular_graphics 'SHELXTL (Bruker, 1999)'
_computing_publication_material SHELXTL
_computing_structure_refinement 'SHELXL97 (Sheldrick, 2008)'
_computing_structure_solution 'SHELXS97 (Sheldrick, 2008)'
_diffrn_ambient_temperature 293(2)
_diffrn_measured_fraction_theta_full 0.995
_diffrn_measured_fraction_theta_max 0.995
_diffrn_measurement_device_type 'Bruker SMART CCD area-detector'
_diffrn_measurement_method '\f and \w scans'
_diffrn_radiation_monochromator graphite
_diffrn_radiation_source 'fine--focus sealed tube'
_diffrn_radiation_type MoK\a
_diffrn_radiation_wavelength 0.71073
_diffrn_reflns_av_R_equivalents 0.0163
_diffrn_reflns_av_sigmaI/netI 0.0230
_diffrn_reflns_limit_h_max 8
_diffrn_reflns_limit_h_min -8
_diffrn_reflns_limit_k_max 13
_diffrn_reflns_limit_k_min -13
_diffrn_reflns_limit_l_max 14
_diffrn_reflns_limit_l_min -14
_diffrn_reflns_number 7679
_diffrn_reflns_theta_full 25.01
_diffrn_reflns_theta_max 25.01
_diffrn_reflns_theta_min 2.41
_exptl_absorpt_coefficient_mu 2.697
_exptl_absorpt_correction_T_max 0.580
_exptl_absorpt_correction_T_min 0.479
_exptl_absorpt_correction_type multi-scan
_exptl_absorpt_process_details '(<i>SADABS</i>; Sheldrick, 1996)'
_exptl_crystal_colour yellow
_exptl_crystal_density_diffrn 2.327
_exptl_crystal_density_method 'not measured'
_exptl_crystal_description block
_exptl_crystal_F_000 676
_exptl_crystal_size_max 0.28
_exptl_crystal_size_mid 0.27
_exptl_crystal_size_min 0.25
_refine_diff_density_max 0.983
_refine_diff_density_min -0.584
_refine_diff_density_rms 0.093
_refine_ls_extinction_method none
_refine_ls_goodness_of_fit_ref 1.053
_refine_ls_hydrogen_treatment constr
_refine_ls_matrix_type full
_refine_ls_number_parameters 295
_refine_ls_number_reflns 3517
_refine_ls_number_restraints 0
_refine_ls_restrained_S_all 1.053
_refine_ls_R_factor_all 0.0222
_refine_ls_R_factor_gt 0.0203
_refine_ls_shift/su_max 0.001
_refine_ls_shift/su_mean 0.000
_refine_ls_structure_factor_coef Fsqd
_refine_ls_weighting_details 'calc w=1/[\s^2^(Fo^2^)+(0.0289P)^2^+1.1107P] where P=(Fo^2^+2Fc^2^)/3'
_refine_ls_weighting_scheme calc
_refine_ls_wR_factor_gt 0.0537
_refine_ls_wR_factor_ref 0.0547
_reflns_number_gt 3304
_reflns_number_total 3517
_reflns_threshold_expression >2sigma(I)
_cod_data_source_file c2ce25264c.txt
_cod_data_source_block Cd
_cod_depositor_comments
;
The following automatic conversions were performed:

'_symmetry_cell_setting' value 'Triclinic' changed to 'triclinic'
according to /home/saulius/struct/CIF-dictionaries/cif_core.dic
dictionary named 'cif_core.dic' version 2.4.1 from
2010-06-29.

'_exptl_absorpt_correction_type' value 'Multi-scan'
changed to 'multi-scan' according to
/home/saulius/struct/CIF-dictionaries/cif_core.dic dictionary named
'cif_core.dic' version 2.4.1 from 2010-06-29.

Automatic conversion script
Id: cif_fix_values 1715 2011-07-08 13:25:40Z adriana 
;
_cod_database_code 7208006

loop_
_symmetry_equiv_pos_as_xyz
'x, y, z'
'-x, -y, -z'

loop_
_atom_site_label
_atom_site_type_symbol
_atom_site_fract_x
_atom_site_fract_y
_atom_site_fract_z
_atom_site_U_iso_or_equiv
_atom_site_adp_type
_atom_site_occupancy
_atom_site_symmetry_multiplicity
_atom_site_calc_flag
_atom_site_refinement_flags
O10 O 1.0435(3) 0.69704(19) 0.5247(2) 0.0259(5) Uani 1 1 d .
C16 C 1.1075(4) 0.7807(3) 0.4707(3) 0.0194(7) Uani 1 1 d .
O9 O 1.2226(4) 0.7824(2) 0.4098(2) 0.0377(7) Uani 1 1 d .
O3 O -0.2908(4) 0.6847(2) 0.8443(2) 0.0314(6) Uani 1 1 d .
Cd1 Cd 0.0000 0.5000 0.5000 0.01421(8) Uani 1 2 d S
Cd2 Cd 0.45024(3) 0.657897(19) 0.670697(18) 0.01582(7) Uani 1 1 d .
Cd3 Cd -0.33112(3) 0.363727(19) 0.646959(19) 0.01662(7) Uani 1 1 d .
C7 C 0.0968(4) 0.5232(3) 0.7814(3) 0.0179(7) Uani 1 1 d .
C12 C 0.7162(4) 0.7838(3) 0.5062(3) 0.0199(7) Uani 1 1 d .
O2 O -0.0142(3) 0.4768(2) 0.69123(19) 0.0284(6) Uani 1 1 d .
O6 O 0.3120(3) 0.54112(18) 0.51673(17) 0.0159(4) Uani 1 1 d .
N1 N 0.2807(5) 0.9696(3) 0.7801(3) 0.0357(8) Uani 1 1 d .
O4 O -0.3612(3) 0.5239(2) 0.73685(19) 0.0268(5) Uani 1 1 d .
O5 O -0.3396(4) 0.2644(2) 0.8080(2) 0.0353(6) Uani 1 1 d .
O1 O 0.2613(3) 0.5827(2) 0.7894(2) 0.0340(6) Uani 1 1 d .
C13 C 0.8684(4) 0.8936(3) 0.5019(3) 0.0156(6) Uani 1 1 d .
O7 O 0.6719(4) 0.7741(2) 0.5987(2) 0.0404(7) Uani 1 1 d .
N3 N 0.3945(4) 0.8299(3) 0.7286(3) 0.0285(7) Uani 1 1 d .
C9 C 0.0366(4) 0.5083(3) 0.8920(3) 0.0158(6) Uani 1 1 d .
N2 N 0.4688(6) 1.0177(3) 0.7914(4) 0.0521(10) Uani 1 1 d .
C2 C 0.2404(5) 0.8588(3) 0.7424(3) 0.0315(8) Uani 1 1 d .
H2 H 0.1203 0.8084 0.7278 0.038 Uiso 1 1 calc R
C1 C 0.5285(6) 0.9306(4) 0.7593(4) 0.0457(11) Uani 1 1 d .
H1 H 0.6546 0.9371 0.7576 0.055 Uiso 1 1 calc R
C10 C -0.1231(4) 0.5411(3) 0.9119(3) 0.0163(6) Uani 1 1 d .
C8 C 0.1558(4) 0.4674(3) 0.9804(3) 0.0189(7) Uani 1 1 d .
H8 H 0.2609 0.4449 0.9667 0.023 Uiso 1 1 calc R
C11 C -0.2643(4) 0.5878(3) 0.8248(3) 0.0176(7) Uani 1 1 d .
C14 C 0.8243(4) 1.0001(3) 0.5177(3) 0.0175(6) Uani 1 1 d .
H14 H 0.7053 1.0004 0.5293 0.021 Uiso 1 1 calc R
C15 C 1.0470(4) 0.8935(3) 0.4834(3) 0.0159(6) Uani 1 1 d .
C4 C 0.0803(6) 1.0184(4) 0.9056(3) 0.0361(9) Uani 1 1 d .
O1W O 0.5253(5) 0.2835(4) -0.0001(3) 0.0722(11) Uani 1 1 d .
C6 C -0.0229(7) 1.0920(4) 0.9343(4) 0.0448(11) Uani 1 1 d .
H6 H -0.0408 1.1548 0.8902 0.054 Uiso 1 1 calc R
C5 C 0.1006(7) 0.9253(4) 0.9727(4) 0.0497(12) Uani 1 1 d .
H5 H 0.1681 0.8732 0.9548 0.060 Uiso 1 1 calc R
C3 C 0.1536(7) 1.0419(4) 0.8005(4) 0.0527(13) Uani 1 1 d .
H3A H 0.0458 1.0300 0.7357 0.063 Uiso 1 1 calc R
H3B H 0.2207 1.1237 0.8051 0.063 Uiso 1 1 calc R
O8 O -0.6455(3) 0.2830(2) 0.5807(2) 0.0296(6) Uani 1 1 d .
H5WA H -0.3825 0.1905 0.8047 0.044 Uiso 1 1 d R
H5WB H -0.3688 0.2836 0.8678 0.044 Uiso 1 1 d R
H6A H 0.3296 0.4727 0.5277 0.044 Uiso 1 1 d R
H1WA H 0.4262 0.2463 0.0191 0.044 Uiso 1 1 d R
H1WB H 0.5730 0.3239 0.0623 0.044 Uiso 1 1 d R

loop_
_atom_site_aniso_label
_atom_site_aniso_U_11
_atom_site_aniso_U_22
_atom_site_aniso_U_33
_atom_site_aniso_U_23
_atom_site_aniso_U_13
_atom_site_aniso_U_12
O10 0.0363(14) 0.0117(11) 0.0337(14) 0.0045(10) 0.0154(11) 0.0066(10)
C16 0.0204(16) 0.0158(16) 0.0230(17) -0.0018(13) 0.0044(14) 0.0070(13)
O9 0.0438(16) 0.0207(13) 0.0630(19) 0.0047(12) 0.0373(15) 0.0118(12)
O3 0.0401(15) 0.0249(14) 0.0274(13) -0.0030(11) -0.0030(11) 0.0152(11)
Cd1 0.01380(16) 0.01261(16) 0.01587(16) 0.00110(12) 0.00514(12) 0.00081(12)
Cd2 0.01636(12) 0.01653(13) 0.01430(12) 0.00146(9) 0.00504(9) 0.00198(9)
Cd3 0.01658(13) 0.01616(13) 0.01779(13) 0.00023(9) 0.00637(9) 0.00294(9)
C7 0.0208(17) 0.0211(17) 0.0136(16) 0.0041(13) 0.0049(13) 0.0077(14)
C12 0.0143(15) 0.0152(16) 0.0320(19) 0.0008(14) 0.0110(14) 0.0017(13)
O2 0.0199(12) 0.0465(16) 0.0136(12) -0.0019(11) 0.0047(10) -0.0032(11)
O6 0.0162(11) 0.0146(11) 0.0165(11) 0.0013(8) 0.0033(9) 0.0033(9)
N1 0.047(2) 0.0371(19) 0.0321(18) 0.0027(14) 0.0146(15) 0.0224(16)
O4 0.0308(13) 0.0274(13) 0.0206(12) -0.0068(10) -0.0057(10) 0.0157(11)
O5 0.0562(17) 0.0239(13) 0.0296(14) 0.0055(11) 0.0191(13) 0.0080(12)
O1 0.0232(13) 0.0520(17) 0.0186(12) -0.0004(11) 0.0095(10) -0.0121(12)
C13 0.0175(15) 0.0141(15) 0.0157(15) 0.0029(12) 0.0064(12) 0.0024(12)
O7 0.0494(17) 0.0295(15) 0.0401(16) -0.0023(12) 0.0294(14) -0.0134(12)
N3 0.0301(16) 0.0244(16) 0.0332(17) -0.0006(13) 0.0107(13) 0.0075(13)
C9 0.0155(15) 0.0169(16) 0.0134(15) 0.0019(12) 0.0044(12) -0.0006(12)
N2 0.054(2) 0.033(2) 0.072(3) -0.0146(19) 0.023(2) 0.0070(17)
C2 0.032(2) 0.037(2) 0.0273(19) 0.0020(16) 0.0088(16) 0.0105(17)
C1 0.034(2) 0.034(2) 0.071(3) -0.014(2) 0.019(2) 0.0055(18)
C10 0.0152(15) 0.0170(16) 0.0144(15) 0.0002(12) 0.0032(12) 0.0000(12)
C8 0.0154(15) 0.0234(17) 0.0194(16) -0.0003(13) 0.0072(13) 0.0049(13)
C11 0.0165(15) 0.0200(17) 0.0176(16) 0.0029(13) 0.0074(13) 0.0034(13)
C14 0.0143(15) 0.0198(16) 0.0205(16) 0.0025(13) 0.0085(12) 0.0036(13)
C15 0.0187(15) 0.0138(15) 0.0175(16) 0.0022(12) 0.0073(12) 0.0055(12)
C4 0.040(2) 0.043(2) 0.030(2) -0.0055(17) 0.0038(17) 0.0233(19)
O1W 0.069(2) 0.095(3) 0.044(2) -0.0265(19) 0.0304(18) -0.016(2)
C6 0.062(3) 0.049(3) 0.039(2) 0.011(2) 0.019(2) 0.037(2)
C5 0.069(3) 0.058(3) 0.044(3) 0.008(2) 0.023(2) 0.049(3)
C3 0.075(3) 0.062(3) 0.045(3) 0.011(2) 0.028(2) 0.050(3)
O8 0.0196(12) 0.0269(13) 0.0380(15) -0.0101(11) 0.0082(11) -0.0045(10)

loop_
_atom_type_symbol
_atom_type_description
_atom_type_scat_dispersion_real
_atom_type_scat_dispersion_imag
_atom_type_scat_source
C C 0.0033 0.0016 'International Tables Vol C Tables 4.2.6.8 and 6.1.1.4'
H H 0.0000 0.0000 'International Tables Vol C Tables 4.2.6.8 and 6.1.1.4'
N N 0.0061 0.0033 'International Tables Vol C Tables 4.2.6.8 and 6.1.1.4'
O O 0.0106 0.0060 'International Tables Vol C Tables 4.2.6.8 and 6.1.1.4'
Cd Cd -0.8075 1.2024 'International Tables Vol C Tables 4.2.6.8 and 6.1.1.4'

loop_
_geom_angle_atom_site_label_1
_geom_angle_atom_site_label_2
_geom_angle_atom_site_label_3
_geom_angle
_geom_angle_site_symmetry_1
_geom_angle_site_symmetry_3
C16 O10 Cd1 132.8(2) . 1_655
O10 C16 O9 126.7(3) . .
O10 C16 C15 117.1(3) . .
O9 C16 C15 116.2(3) . .
C16 O9 Cd3 129.5(2) . 2_666
C11 O3 Cd2 90.65(19) . 1_455
O6 Cd1 O6 180.00(2) 2_566 .
O6 Cd1 O10 84.57(8) 2_566 2_666
O6 Cd1 O10 95.43(8) . 2_666
O6 Cd1 O10 95.43(8) 2_566 1_455
O6 Cd1 O10 84.57(8) . 1_455
O10 Cd1 O10 180.0 2_666 1_455
O6 Cd1 O2 100.91(8) 2_566 2_566
O6 Cd1 O2 79.10(8) . 2_566
O10 Cd1 O2 90.88(9) 2_666 2_566
O10 Cd1 O2 89.12(9) 1_455 2_566
O6 Cd1 O2 79.09(8) 2_566 .
O6 Cd1 O2 100.90(8) . .
O10 Cd1 O2 89.12(9) 2_666 .
O10 Cd1 O2 90.88(9) 1_455 .
O2 Cd1 O2 179.999(1) 2_566 .
O6 Cd1 Cd3 40.68(5) 2_566 .
O6 Cd1 Cd3 139.32(5) . .
O10 Cd1 Cd3 71.44(6) 2_666 .
O10 Cd1 Cd3 108.56(6) 1_455 .
O2 Cd1 Cd3 137.30(6) 2_566 .
O2 Cd1 Cd3 42.70(6) . .
O6 Cd1 Cd3 139.32(5) 2_566 2_566
O6 Cd1 Cd3 40.68(5) . 2_566
O10 Cd1 Cd3 108.56(6) 2_666 2_566
O10 Cd1 Cd3 71.44(6) 1_455 2_566
O2 Cd1 Cd3 42.70(6) 2_566 2_566
O2 Cd1 Cd3 137.30(6) . 2_566
Cd3 Cd1 Cd3 180.0 . 2_566
O6 Cd2 O7 96.73(9) . .
O6 Cd2 O1 100.94(8) . .
O7 Cd2 O1 162.15(9) . .
O6 Cd2 N3 130.68(9) . .
O7 Cd2 N3 84.76(10) . .
O1 Cd2 N3 81.83(10) . .
O6 Cd2 O4 89.28(7) . 1_655
O7 Cd2 O4 94.42(10) . 1_655
O1 Cd2 O4 88.37(10) . 1_655
N3 Cd2 O4 139.93(10) . 1_655
O6 Cd2 O3 142.52(7) . 1_655
O7 Cd2 O3 83.59(10) . 1_655
O1 Cd2 O3 83.95(9) . 1_655
N3 Cd2 O3 86.77(9) . 1_655
O4 Cd2 O3 53.49(8) 1_655 1_655
O9 Cd3 O4 164.24(10) 2_666 .
O9 Cd3 O8 97.90(10) 2_666 .
O4 Cd3 O8 96.87(8) . .
O9 Cd3 O5 85.17(10) 2_666 .
O4 Cd3 O5 89.63(9) . .
O8 Cd3 O5 89.06(10) . .
O9 Cd3 O6 92.22(9) 2_666 2_566
O4 Cd3 O6 92.62(8) . 2_566
O8 Cd3 O6 92.32(8) . 2_566
O5 Cd3 O6 177.20(8) . 2_566
O9 Cd3 O2 87.47(9) 2_666 .
O4 Cd3 O2 78.95(9) . .
O8 Cd3 O2 168.75(9) . .
O5 Cd3 O2 101.28(9) . .
O6 Cd3 O2 77.55(8) 2_566 .
O9 Cd3 Cd1 75.97(7) 2_666 .
O4 Cd3 Cd1 98.75(7) . .
O8 Cd3 Cd1 129.09(7) . .
O5 Cd3 Cd1 138.91(7) . .
O6 Cd3 Cd1 39.00(5) 2_566 .
O2 Cd3 Cd1 42.70(5) . .
O2 C7 O1 124.7(3) . .
O2 C7 C9 120.3(3) . .
O1 C7 C9 114.9(3) . .
O7 C12 O8 127.3(3) . 2_566
O7 C12 C13 113.7(3) . .
O8 C12 C13 118.9(3) 2_566 .
C7 O2 Cd3 133.0(2) . .
C7 O2 Cd1 131.6(2) . .
Cd3 O2 Cd1 94.60(8) . .
Cd2 O6 Cd1 108.16(9) . .
Cd2 O6 Cd3 112.42(9) . 2_566
Cd1 O6 Cd3 100.32(8) . 2_566
Cd2 O6 H6A 110.3 . .
Cd1 O6 H6A 98.6 . .
Cd3 O6 H6A 124.3 2_566 .
C2 N1 N2 109.5(3) . .
C2 N1 C3 129.7(4) . .
N2 N1 C3 120.6(4) . .
C11 O4 Cd3 134.5(2) . .
C11 O4 Cd2 94.49(18) . 1_455
Cd3 O4 Cd2 129.59(10) . 1_455
Cd3 O5 H5WA 121.2 . .
Cd3 O5 H5WB 129.3 . .
H5WA O5 H5WB 100.1 . .
C7 O1 Cd2 137.8(2) . .
C14 C13 C15 118.9(3) . .
C14 C13 C12 116.6(3) . .
C15 C13 C12 124.4(3) . .
C12 O7 Cd2 137.3(2) . .
C2 N3 C1 102.7(3) . .
C2 N3 Cd2 132.7(3) . .
C1 N3 Cd2 124.5(2) . .
C8 C9 C10 119.1(3) . .
C8 C9 C7 117.0(3) . .
C10 C9 C7 123.8(3) . .
C1 N2 N1 102.4(3) . .
N3 C2 N1 110.3(3) . .
N3 C2 H2 124.9 . .
N1 C2 H2 124.9 . .
N2 C1 N3 115.1(4) . .
N2 C1 H1 122.5 . .
N3 C1 H1 122.5 . .
C8 C10 C9 118.7(3) 2_567 .
C8 C10 C11 116.1(3) 2_567 .
C9 C10 C11 125.1(3) . .
C10 C8 C9 122.1(3) 2_567 .
C10 C8 H8 118.9 2_567 .
C9 C8 H8 118.9 . .
O3 C11 O4 121.4(3) . .
O3 C11 C10 118.8(3) . .
O4 C11 C10 119.7(3) . .
C13 C14 C15 121.8(3) . 2_776
C13 C14 H14 119.1 . .
C15 C14 H14 119.1 2_776 .
C14 C15 C13 119.3(3) 2_776 .
C14 C15 C16 119.0(3) 2_776 .
C13 C15 C16 121.7(3) . .
C6 C4 C5 117.2(4) . .
C6 C4 C3 117.5(4) . .
C5 C4 C3 125.2(3) . .
H1WA O1W H1WB 95.1 . .
C4 C6 C5 121.4(4) . 2_577
C4 C6 H6 119.3 . .
C5 C6 H6 119.3 2_577 .
C6 C5 C4 121.4(4) 2_577 .
C6 C5 H5 119.3 2_577 .
C4 C5 H5 119.3 . .
N1 C3 C4 115.6(3) . .
N1 C3 H3A 108.4 . .
C4 C3 H3A 108.4 . .
N1 C3 H3B 108.4 . .
C4 C3 H3B 108.4 . .
H3A C3 H3B 107.4 . .
C12 O8 Cd3 124.9(2) 2_566 .

loop_
_geom_bond_atom_site_label_1
_geom_bond_atom_site_label_2
_geom_bond_distance
_geom_bond_site_symmetry_2
O10 C16 1.248(4) .
O10 Cd1 2.270(2) 1_655
C16 O9 1.253(4) .
C16 C15 1.513(4) .
O9 Cd3 2.227(2) 2_666
O3 C11 1.229(4) .
O3 Cd2 2.472(2) 1_455
Cd1 O6 2.224(2) 2_566
Cd1 O6 2.224(2) .
Cd1 O10 2.270(2) 2_666
Cd1 O10 2.270(2) 1_455
Cd1 O2 2.365(2) 2_566
Cd1 O2 2.365(2) .
Cd1 Cd3 3.4765(2) .
Cd1 Cd3 3.4765(2) 2_566
Cd2 O6 2.209(2) .
Cd2 O7 2.235(2) .
Cd2 O1 2.286(2) .
Cd2 N3 2.293(3) .
Cd2 O4 2.367(2) 1_655
Cd2 O3 2.472(2) 1_655
Cd3 O9 2.227(2) 2_666
Cd3 O4 2.251(2) .
Cd3 O8 2.266(2) .
Cd3 O5 2.289(2) .
Cd3 O6 2.303(2) 2_566
Cd3 O2 2.365(2) .
C7 O2 1.245(4) .
C7 O1 1.245(4) .
C7 C9 1.512(4) .
C12 O7 1.242(4) .
C12 O8 1.246(4) 2_566
C12 C13 1.519(4) .
O6 Cd3 2.303(2) 2_566
O6 H6A 0.8500 .
N1 C2 1.321(5) .
N1 N2 1.360(5) .
N1 C3 1.468(5) .
O4 C11 1.271(4) .
O4 Cd2 2.368(2) 1_455
O5 H5WA 0.8500 .
O5 H5WB 0.8500 .
C13 C14 1.388(4) .
C13 C15 1.400(4) .
N3 C2 1.315(5) .
N3 C1 1.347(5) .
C9 C8 1.391(4) .
C9 C10 1.402(4) .
N2 C1 1.297(5) .
C2 H2 0.9300 .
C1 H1 0.9300 .
C10 C8 1.387(4) 2_567
C10 C11 1.512(4) .
C8 C10 1.387(4) 2_567
C8 H8 0.9300 .
C14 C15 1.391(4) 2_776
C14 H14 0.9300 .
C15 C14 1.391(4) 2_776
C4 C6 1.374(5) .
C4 C5 1.383(6) .
C4 C3 1.504(6) .
O1W H1WA 0.8499 .
O1W H1WB 0.8500 .
C6 C5 1.379(6) 2_577
C6 H6 0.9300 .
C5 C6 1.379(6) 2_577
C5 H5 0.9300 .
C3 H3A 0.9700 .
C3 H3B 0.9700 .
O8 C12 1.246(4) 2_566
